data_7219353
loop_
_publ_author_name
'Lobana, Tarlok Singh'
'Indoria, Shikha Indoria'
'Kaur, Harpreet'
'Arora, Daljit'
'Jassal, Amanpreet K.'
'Jasinski, Jerry P.'

_publ_section_title
;
 Synthesis and structures of 5-Nitro-salicylaldehyde thiosemicarbazonates
 of Copper(II) : molecular spectroscopy, ESI-mass, antimicrobial activity
 and cytotoxicity
;
_journal_name_full 'RSC Adv.'
_journal_paper_doi 10.1039/C4RA15006F
_journal_year 2015
_chemical_formula_moiety 'C21 H16 Cu N6 O3 S'
_chemical_formula_sum 'C21 H16 Cu N6 O3 S'
_chemical_formula_weight 496.00
_space_group_crystal_system triclinic
_space_group_IT_number 2
_space_group_name_Hall '-P 1'
_space_group_name_H-M_alt 'P -1'
_symmetry_space_group_name_Hall '-P 1'
_symmetry_space_group_name_H-M 'P -1'
_atom_sites_solution_hydrogens geom
_atom_sites_solution_primary direct
_audit_creation_date 2014-12-15
_audit_creation_method
;
Olex2 1.2
(compiled 2014.06.27 svn.r2953 for OlexSys, GUI svn.r4855)
;
_audit_update_record
;
2014-12-16 deposited with the CCDC.
2015-01-20 downloaded from the CCDC.
;
_cell_angle_alpha 85.970(6)
_cell_angle_beta 83.926(6)
_cell_angle_gamma 82.198(7)
_cell_formula_units_Z 2
_cell_length_a 5.9763(5)
_cell_length_b 11.6828(10)
_cell_length_c 14.3427(8)
_cell_measurement_reflns_used 3650
_cell_measurement_temperature 173(2)
_cell_measurement_theta_max 32.7580
_cell_measurement_theta_min 3.5140
_cell_volume 984.98(13)
_computing_cell_refinement
;
CrysAlisPro, Agilent Technologies,
Version 1.171.37.31 (release 14-01-2014 CrysAlis171 .NET)
(compiled Jan 14 2014,18:38:05)
;
_computing_data_collection
;
CrysAlisPro, Agilent Technologies,
Version 1.171.37.31 (release 14-01-2014 CrysAlis171 .NET)
(compiled Jan 14 2014,18:38:05)
;
_computing_data_reduction
;
CrysAlisPro, Agilent Technologies,
Version 1.171.37.31 (release 14-01-2014 CrysAlis171 .NET)
(compiled Jan 14 2014,18:38:05)
;
_computing_molecular_graphics 'Olex2 (Dolomanov et al., 2009)'
_computing_publication_material 'Olex2 (Dolomanov et al., 2009)'
_computing_structure_refinement 'ShelXL (Sheldrick, 2008)'
_computing_structure_solution
;
Superflip (Palatinus & Chapuis, 2007;Palatinus & van der Lee, 2008;
Palatinus et al., 2012)
;
_diffrn_ambient_temperature 173(2)
_diffrn_measured_fraction_theta_full 0.995
_diffrn_measured_fraction_theta_max 0.896
_diffrn_measurement_device_type 'Agilent, Eos, Gemini'
_diffrn_radiation_type MoK\a
_diffrn_radiation_wavelength 0.71073
_diffrn_reflns_av_R_equivalents 0.0245
_diffrn_reflns_av_unetI/netI 0.0429
_diffrn_reflns_Laue_measured_fraction_full 0.995
_diffrn_reflns_Laue_measured_fraction_max 0.896
_diffrn_reflns_limit_h_max 8
_diffrn_reflns_limit_h_min -7
_diffrn_reflns_limit_k_max 17
_diffrn_reflns_limit_k_min -17
_diffrn_reflns_limit_l_max 21
_diffrn_reflns_limit_l_min -20
_diffrn_reflns_number 10987
_diffrn_reflns_point_group_measured_fraction_full 0.995
_diffrn_reflns_point_group_measured_fraction_max 0.896
_diffrn_reflns_theta_full 26.000
_diffrn_reflns_theta_max 32.741
_diffrn_reflns_theta_min 3.275
_exptl_absorpt_coefficient_mu 1.255
_exptl_absorpt_correction_T_max 1.00000
_exptl_absorpt_correction_T_min 0.82956
_exptl_absorpt_correction_type multi-scan
_exptl_absorpt_process_details
;
CrysAlisPro, Agilent Technologies,
Version 1.171.37.31 (release 14-01-2014 CrysAlis171 .NET)
(compiled Jan 14 2014,18:38:05)
Empirical absorption correction using spherical harmonics,
 implemented in SCALE3 ABSPACK scaling algorithm.
;
_exptl_crystal_colour black
_exptl_crystal_colour_primary black
_exptl_crystal_density_diffrn 1.672
_exptl_crystal_description needle
_exptl_crystal_F_000 506
_exptl_crystal_size_max 0.38
_exptl_crystal_size_mid 0.08
_exptl_crystal_size_min 0.04
_refine_diff_density_max 0.593
_refine_diff_density_min -0.451
_refine_diff_density_rms 0.082
_refine_ls_extinction_method none
_refine_ls_goodness_of_fit_ref 1.058
_refine_ls_hydrogen_treatment constr
_refine_ls_matrix_type full
_refine_ls_number_parameters 290
_refine_ls_number_reflns 6505
_refine_ls_number_restraints 0
_refine_ls_restrained_S_all 1.058
_refine_ls_R_factor_all 0.0527
_refine_ls_R_factor_gt 0.0381
_refine_ls_shift/su_max 0.000
_refine_ls_shift/su_mean 0.000
_refine_ls_structure_factor_coef Fsqd
_refine_ls_weighting_details 'w=1/[\s^2^(Fo^2^)+(0.0401P)^2^+0.4480P] where P=(Fo^2^+2Fc^2^)/3'
_refine_ls_weighting_scheme calc
_refine_ls_wR_factor_gt 0.0896
_refine_ls_wR_factor_ref 0.0984
_reflns_Friedel_coverage 0.000
_reflns_number_gt 5296
_reflns_number_total 6505
_reflns_threshold_expression 'I > 2\s(I)'
_cod_data_source_file c4ra15006f2.cif
_cod_data_source_block 4
_cod_depositor_comments
;
The following automatic conversions were performed:
'__computing_cell_refinement' tag replaced with
'_computing_cell_refinement'.

Automatic conversion script
Id: cif_correct_tags 1440 2010-10-19 06:21:57Z saulius 
;
_cod_database_code 7219353
_shelxl_version_number 2014-3
_shelx_space_group_comment
;
The symmetry employed for this shelxl refinement is uniquely defined
by the following loop, which should always be used as a source of
symmetry information in preference to the above space-group names.
They are only intended as comments.
;
_olex2_refinement_description
;
1. Fixed Uiso
 At 1.2 times of:
  All C(H) groups, All N(H) groups
 At 1.5 times of:
  All C(H,H,H) groups
2.a Aromatic/amide H refined with riding coordinates:
 N3(H3), C2(H2), C4(H4), C6(H6), C7(H7), C9(H9), C10(H10), C11(H11), C13(H13),
 C14(H14), C16(H16), C17(H17), C18(H18)
2.b Idealised Me refined as rotating group:
 C21(H21A,H21B,H21C)
;

loop_
_space_group_symop_operation_xyz
'x, y, z'
'-x, -y, -z'

loop_
_atom_site_label
_atom_site_type_symbol
_atom_site_fract_x
_atom_site_fract_y
_atom_site_fract_z
_atom_site_U_iso_or_equiv
_atom_site_adp_type
_atom_site_occupancy
_atom_site_site_symmetry_order
_atom_site_calc_flag
_atom_site_refinement_flags_posn
Cu1 Cu 0.13504(4) 0.79551(2) 0.13372(2) 0.01930(7) Uani 1 1 d .
S1 S 0.04846(8) 0.76191(4) -0.01137(3) 0.02312(10) Uani 1 1 d .
O1 O 0.2900(2) 0.86533(12) 0.22576(10) 0.0253(3) Uani 1 1 d .
O2 O 0.0146(3) 1.21402(15) 0.53810(11) 0.0386(4) Uani 1 1 d .
O3 O -0.2883(3) 1.24226(16) 0.46580(12) 0.0437(4) Uani 1 1 d .
N1 N -0.1026(3) 0.92706(13) 0.12817(11) 0.0194(3) Uani 1 1 d .
N2 N -0.2493(3) 0.93990(14) 0.05922(11) 0.0213(3) Uani 1 1 d .
N3 N -0.3295(3) 0.87331(15) -0.07611(12) 0.0273(4) Uani 1 1 d .
H3 H -0.4408 0.9309 -0.0760 0.033 Uiso 1 1 calc R
N4 N -0.0480(3) 0.68641(14) 0.24668(11) 0.0213(3) Uani 1 1 d .
N5 N 0.3569(3) 0.64996(13) 0.14381(11) 0.0195(3) Uani 1 1 d .
N6 N -0.0950(3) 1.19396(15) 0.47485(12) 0.0279(4) Uani 1 1 d .
C1 C -0.1893(3) 0.86614(16) -0.00756(13) 0.0202(3) Uani 1 1 d .
C2 C -0.1545(3) 0.99838(16) 0.19421(13) 0.0225(4) Uani 1 1 d .
H2 H -0.2918 1.0496 0.1916 0.027 Uiso 1 1 calc R
C3 C -0.0234(3) 1.00748(16) 0.27140(13) 0.0204(3) Uani 1 1 d .
C4 C -0.1146(3) 1.08829(16) 0.33615(13) 0.0224(4) Uani 1 1 d .
H4 H -0.2624 1.1284 0.3310 0.027 Uiso 1 1 calc R
C5 C 0.0072(3) 1.11122(16) 0.40812(13) 0.0226(4) Uani 1 1 d .
C6 C 0.2281(4) 1.05577(18) 0.41644(14) 0.0257(4) Uani 1 1 d .
H6 H 0.3131 1.0742 0.4644 0.031 Uiso 1 1 calc R
C7 C 0.3186(3) 0.97455(18) 0.35399(14) 0.0251(4) Uani 1 1 d .
H7 H 0.4680 0.9368 0.3597 0.030 Uiso 1 1 calc R
C8 C 0.1977(3) 0.94408(16) 0.28052(13) 0.0206(3) Uani 1 1 d .
C9 C 0.5506(3) 0.62990(19) 0.08950(15) 0.0277(4) Uani 1 1 d .
H9 H 0.5852 0.6852 0.0401 0.033 Uiso 1 1 calc R
C10 C 0.7059(4) 0.5304(2) 0.10222(17) 0.0349(5) Uani 1 1 d .
H10 H 0.8414 0.5181 0.0612 0.042 Uiso 1 1 calc R
C11 C 0.6620(4) 0.45241(19) 0.17284(17) 0.0323(5) Uani 1 1 d .
H11 H 0.7679 0.3854 0.1826 0.039 Uiso 1 1 calc R
C12 C 0.4586(3) 0.47008(16) 0.23255(14) 0.0253(4) Uani 1 1 d .
C13 C 0.3998(4) 0.39302(18) 0.31028(16) 0.0339(5) Uani 1 1 d .
H13 H 0.5031 0.3264 0.3244 0.041 Uiso 1 1 calc R
C14 C 0.2025(4) 0.41268(18) 0.36354(16) 0.0338(5) Uani 1 1 d .
H14 H 0.1691 0.3600 0.4150 0.041 Uiso 1 1 calc R
C15 C 0.0400(4) 0.51177(18) 0.34465(14) 0.0274(4) Uani 1 1 d .
C16 C -0.1742(4) 0.5345(2) 0.39595(15) 0.0346(5) Uani 1 1 d .
H16 H -0.2183 0.4835 0.4471 0.042 Uiso 1 1 calc R
C17 C -0.3180(4) 0.6307(2) 0.37135(16) 0.0350(5) Uani 1 1 d .
H17 H -0.4630 0.6472 0.4052 0.042 Uiso 1 1 calc R
C18 C -0.2492(3) 0.7043(2) 0.29589(15) 0.0280(4) Uani 1 1 d .
H18 H -0.3513 0.7702 0.2790 0.034 Uiso 1 1 calc R
C19 C 0.0942(3) 0.59104(16) 0.27069(13) 0.0197(3) Uani 1 1 d .
C20 C 0.3077(3) 0.57085(15) 0.21419(13) 0.0190(3) Uani 1 1 d .
C21 C -0.3102(4) 0.79371(19) -0.14919(14) 0.0298(4) Uani 1 1 d .
H21A H -0.4068 0.8263 -0.1982 0.045 Uiso 1 1 calc GR
H21B H -0.3587 0.7203 -0.1230 0.045 Uiso 1 1 calc GR
H21C H -0.1520 0.7802 -0.1763 0.045 Uiso 1 1 calc GR

loop_
_atom_site_aniso_label
_atom_site_aniso_U_11
_atom_site_aniso_U_22
_atom_site_aniso_U_33
_atom_site_aniso_U_23
_atom_site_aniso_U_13
_atom_site_aniso_U_12
Cu1 0.01954(11) 0.01682(11) 0.02044(12) -0.00290(8) -0.00439(8) 0.00446(8)
S1 0.0246(2) 0.0220(2) 0.0214(2) -0.00564(17) -0.00430(16) 0.00574(17)
O1 0.0213(6) 0.0251(7) 0.0291(7) -0.0081(6) -0.0076(5) 0.0053(5)
O2 0.0509(10) 0.0421(9) 0.0264(8) -0.0147(7) -0.0058(7) -0.0110(8)
O3 0.0501(11) 0.0433(10) 0.0339(9) -0.0167(7) -0.0078(7) 0.0174(8)
N1 0.0194(7) 0.0184(7) 0.0202(7) -0.0027(6) -0.0062(5) 0.0024(6)
N2 0.0214(7) 0.0216(7) 0.0210(7) -0.0048(6) -0.0079(6) 0.0038(6)
N3 0.0298(9) 0.0260(8) 0.0263(9) -0.0092(7) -0.0135(7) 0.0076(7)
N4 0.0191(7) 0.0231(7) 0.0211(8) -0.0047(6) -0.0025(5) 0.0014(6)
N5 0.0181(7) 0.0193(7) 0.0204(7) -0.0024(6) -0.0017(5) 0.0010(6)
N6 0.0408(10) 0.0228(8) 0.0201(8) -0.0033(6) -0.0018(7) -0.0041(7)
C1 0.0225(8) 0.0181(8) 0.0198(8) -0.0021(6) -0.0045(6) 0.0005(7)
C2 0.0213(8) 0.0211(8) 0.0247(9) -0.0055(7) -0.0070(7) 0.0049(7)
C3 0.0210(8) 0.0193(8) 0.0206(8) -0.0032(6) -0.0053(6) 0.0019(7)
C4 0.0245(9) 0.0208(8) 0.0210(9) -0.0025(7) -0.0044(7) 0.0024(7)
C5 0.0298(9) 0.0188(8) 0.0192(9) -0.0028(6) -0.0031(7) -0.0019(7)
C6 0.0300(10) 0.0264(9) 0.0228(9) -0.0016(7) -0.0083(7) -0.0060(8)
C7 0.0221(9) 0.0281(10) 0.0258(10) -0.0027(8) -0.0081(7) -0.0004(7)
C8 0.0212(8) 0.0191(8) 0.0215(9) -0.0006(6) -0.0040(6) -0.0014(7)
C9 0.0238(9) 0.0278(10) 0.0296(10) -0.0039(8) 0.0037(7) -0.0006(8)
C10 0.0241(10) 0.0348(11) 0.0433(13) -0.0128(10) 0.0024(9) 0.0061(9)
C11 0.0261(10) 0.0257(10) 0.0443(13) -0.0132(9) -0.0100(9) 0.0102(8)
C12 0.0282(10) 0.0180(8) 0.0300(10) -0.0056(7) -0.0106(8) 0.0036(7)
C13 0.0487(13) 0.0185(9) 0.0354(12) 0.0002(8) -0.0184(10) 0.0023(9)
C14 0.0558(14) 0.0229(10) 0.0253(10) 0.0057(8) -0.0125(9) -0.0110(10)
C15 0.0367(11) 0.0279(10) 0.0201(9) -0.0010(7) -0.0060(8) -0.0113(8)
C16 0.0435(13) 0.0422(13) 0.0208(10) -0.0042(9) 0.0036(8) -0.0195(10)
C17 0.0279(10) 0.0494(14) 0.0303(11) -0.0167(10) 0.0075(8) -0.0147(10)
C18 0.0201(9) 0.0363(11) 0.0280(10) -0.0141(8) -0.0006(7) 0.0000(8)
C19 0.0212(8) 0.0201(8) 0.0184(8) -0.0032(6) -0.0042(6) -0.0021(7)
C20 0.0205(8) 0.0166(8) 0.0201(8) -0.0039(6) -0.0046(6) 0.0006(6)
C21 0.0397(12) 0.0279(10) 0.0223(10) -0.0066(8) -0.0095(8) 0.0014(9)

loop_
_atom_type_symbol
_atom_type_description
_atom_type_scat_dispersion_real
_atom_type_scat_dispersion_imag
_atom_type_scat_source
C C 0.0033 0.0016 'International Tables Vol C Tables 4.2.6.8 and 6.1.1.4'
H H 0.0000 0.0000 'International Tables Vol C Tables 4.2.6.8 and 6.1.1.4'
N N 0.0061 0.0033 'International Tables Vol C Tables 4.2.6.8 and 6.1.1.4'
O O 0.0106 0.0060 'International Tables Vol C Tables 4.2.6.8 and 6.1.1.4'
S S 0.1246 0.1234 'International Tables Vol C Tables 4.2.6.8 and 6.1.1.4'
Cu Cu 0.3201 1.2651 'International Tables Vol C Tables 4.2.6.8 and 6.1.1.4'

loop_
_geom_angle_atom_site_label_1
_geom_angle_atom_site_label_2
_geom_angle_atom_site_label_3
_geom_angle
S1 Cu1 N4 111.19(4)
O1 Cu1 S1 156.03(5)
O1 Cu1 N4 92.75(6)
O1 Cu1 N5 89.79(6)
N1 Cu1 S1 85.34(5)
N1 Cu1 O1 92.96(6)
N1 Cu1 N4 97.38(6)
N1 Cu1 N5 174.46(7)
N5 Cu1 S1 94.09(5)
N5 Cu1 N4 77.67(6)
C1 S1 Cu1 93.84(6)
C8 O1 Cu1 125.42(12)
N2 N1 Cu1 121.21(12)
C2 N1 Cu1 123.22(12)
C2 N1 N2 114.91(15)
C1 N2 N1 113.11(15)
C1 N3 H3 117.6
C1 N3 C21 124.71(17)
C21 N3 H3 117.6
C18 N4 Cu1 132.67(14)
C18 N4 C19 117.73(18)
C19 N4 Cu1 109.26(12)
C9 N5 Cu1 124.36(14)
C9 N5 C20 118.68(16)
C20 N5 Cu1 116.87(12)
O2 N6 O3 122.69(18)
O2 N6 C5 118.65(18)
O3 N6 C5 118.66(17)
N2 C1 S1 125.16(14)
N2 C1 N3 115.67(16)
N3 C1 S1 119.15(14)
N1 C2 H2 117.0
N1 C2 C3 126.00(17)
C3 C2 H2 117.0
C4 C3 C2 116.38(16)
C4 C3 C8 119.74(17)
C8 C3 C2 123.74(17)
C3 C4 H4 119.6
C5 C4 C3 120.89(17)
C5 C4 H4 119.6
C4 C5 N6 119.17(17)
C4 C5 C6 121.09(17)
C6 C5 N6 119.73(17)
C5 C6 H6 120.7
C7 C6 C5 118.58(18)
C7 C6 H6 120.7
C6 C7 H7 118.6
C6 C7 C8 122.78(18)
C8 C7 H7 118.6
O1 C8 C3 123.51(17)
O1 C8 C7 119.70(17)
C7 C8 C3 116.77(17)
N5 C9 H9 118.7
N5 C9 C10 122.5(2)
C10 C9 H9 118.7
C9 C10 H10 120.2
C11 C10 C9 119.6(2)
C11 C10 H10 120.2
C10 C11 H11 120.0
C10 C11 C12 119.99(19)
C12 C11 H11 120.0
C11 C12 C13 123.83(19)
C20 C12 C11 117.35(19)
C20 C12 C13 118.82(19)
C12 C13 H13 119.3
C14 C13 C12 121.39(19)
C14 C13 H13 119.3
C13 C14 H14 119.3
C13 C14 C15 121.4(2)
C15 C14 H14 119.3
C16 C15 C14 124.0(2)
C19 C15 C14 118.8(2)
C19 C15 C16 117.2(2)
C15 C16 H16 120.3
C17 C16 C15 119.3(2)
C17 C16 H16 120.3
C16 C17 H17 120.4
C16 C17 C18 119.2(2)
C18 C17 H17 120.4
N4 C18 C17 123.1(2)
N4 C18 H18 118.4
C17 C18 H18 118.4
N4 C19 C15 123.35(18)
N4 C19 C20 116.85(16)
C15 C19 C20 119.77(17)
N5 C20 C12 121.87(17)
N5 C20 C19 118.45(15)
C12 C20 C19 119.67(17)
N3 C21 H21A 109.5
N3 C21 H21B 109.5
N3 C21 H21C 109.5
H21A C21 H21B 109.5
H21A C21 H21C 109.5
H21B C21 H21C 109.5

loop_
_geom_bond_atom_site_label_1
_geom_bond_atom_site_label_2
_geom_bond_distance
Cu1 S1 2.2694(5)
Cu1 O1 1.9699(14)
Cu1 N1 1.9492(15)
Cu1 N4 2.2714(17)
Cu1 N5 2.0161(15)
S1 C1 1.7401(18)
O1 C8 1.280(2)
O2 N6 1.227(2)
O3 N6 1.230(2)
N1 N2 1.377(2)
N1 C2 1.291(2)
N2 C1 1.322(2)
N3 H3 0.8800
N3 C1 1.349(2)
N3 C21 1.435(3)
N4 C18 1.327(2)
N4 C19 1.354(2)
N5 C9 1.328(2)
N5 C20 1.356(2)
N6 C5 1.439(2)
C2 H2 0.9500
C2 C3 1.440(2)
C3 C4 1.388(3)
C3 C8 1.439(3)
C4 H4 0.9500
C4 C5 1.385(3)
C5 C6 1.403(3)
C6 H6 0.9500
C6 C7 1.368(3)
C7 H7 0.9500
C7 C8 1.429(3)
C9 H9 0.9500
C9 C10 1.400(3)
C10 H10 0.9500
C10 C11 1.343(3)
C11 H11 0.9500
C11 C12 1.411(3)
C12 C13 1.428(3)
C12 C20 1.410(2)
C13 H13 0.9500
C13 C14 1.337(4)
C14 H14 0.9500
C14 C15 1.436(3)
C15 C16 1.409(3)
C15 C19 1.400(3)
C16 H16 0.9500
C16 C17 1.368(4)
C17 H17 0.9500
C17 C18 1.397(3)
C18 H18 0.9500
C19 C20 1.437(3)
C21 H21A 0.9800
C21 H21B 0.9800
C21 H21C 0.9800

loop_
_geom_hbond_atom_site_label_D
_geom_hbond_atom_site_label_H
_geom_hbond_atom_site_label_A
_geom_hbond_distance_DH
_geom_hbond_distance_HA
_geom_hbond_distance_DA
_geom_hbond_angle_DHA
_geom_hbond_site_symmetry_A
N3 H3 N2 0.88 2.23 3.100(2) 171.2 2_475
C13 H13 O3 0.95 2.56 3.315(3) 136.6 1_645
C14 H14 O2 0.95 2.56 3.494(3) 169.4 1_545
C17 H17 O3 0.95 2.56 3.402(3) 148.4 2_476
C18 H18 O1 0.95 2.45 3.324(2) 153.3 1_455

loop_
_geom_torsion_atom_site_label_1
_geom_torsion_atom_site_label_2
_geom_torsion_atom_site_label_3
_geom_torsion_atom_site_label_4
_geom_torsion
Cu1 S1 C1 N2 7.08(18)
Cu1 S1 C1 N3 -171.62(16)
Cu1 O1 C8 C3 -11.3(3)
Cu1 O1 C8 C7 170.25(14)
Cu1 N1 N2 C1 -9.7(2)
Cu1 N1 C2 C3 12.9(3)
Cu1 N4 C18 C17 -171.58(15)
Cu1 N4 C19 C15 173.76(15)
Cu1 N4 C19 C20 -8.15(19)
Cu1 N5 C9 C10 176.39(16)
Cu1 N5 C20 C12 -175.05(14)
Cu1 N5 C20 C19 5.4(2)
O2 N6 C5 C4 -179.68(19)
O2 N6 C5 C6 -0.1(3)
O3 N6 C5 C4 -0.1(3)
O3 N6 C5 C6 179.42(19)
N1 N2 C1 S1 0.0(2)
N1 N2 C1 N3 178.77(17)
N1 C2 C3 C4 -178.2(2)
N1 C2 C3 C8 6.1(3)
N2 N1 C2 C3 -176.39(18)
N4 C19 C20 N5 2.7(3)
N4 C19 C20 C12 -176.84(16)
N5 C9 C10 C11 -1.3(3)
N6 C5 C6 C7 177.80(19)
C2 N1 N2 C1 179.37(17)
C2 C3 C4 C5 -174.11(18)
C2 C3 C8 O1 -7.0(3)
C2 C3 C8 C7 171.57(19)
C3 C4 C5 N6 -178.81(18)
C3 C4 C5 C6 1.6(3)
C4 C3 C8 O1 177.43(18)
C4 C3 C8 C7 -4.0(3)
C4 C5 C6 C7 -2.6(3)
C5 C6 C7 C8 0.2(3)
C6 C7 C8 O1 -178.32(19)
C6 C7 C8 C3 3.1(3)
C8 C3 C4 C5 1.8(3)
C9 N5 C20 C12 1.7(3)
C9 N5 C20 C19 -177.86(18)
C9 C10 C11 C12 1.1(3)
C10 C11 C12 C13 -178.8(2)
C10 C11 C12 C20 0.4(3)
C11 C12 C13 C14 -178.6(2)
C11 C12 C20 N5 -1.8(3)
C11 C12 C20 C19 177.72(18)
C12 C13 C14 C15 0.4(3)
C13 C12 C20 N5 177.39(18)
C13 C12 C20 C19 -3.1(3)
C13 C14 C15 C16 177.4(2)
C13 C14 C15 C19 -2.2(3)
C14 C15 C16 C17 -179.1(2)
C14 C15 C19 N4 179.33(18)
C14 C15 C19 C20 1.3(3)
C15 C16 C17 C18 0.0(3)
C15 C19 C20 N5 -179.12(17)
C15 C19 C20 C12 1.3(3)
C16 C15 C19 N4 -0.3(3)
C16 C15 C19 C20 -178.30(18)
C16 C17 C18 N4 -0.8(3)
C18 N4 C19 C15 -0.5(3)
C18 N4 C19 C20 177.61(17)
C19 N4 C18 C17 1.0(3)
C19 C15 C16 C17 0.5(3)
C20 N5 C9 C10 -0.1(3)
C20 C12 C13 C14 2.2(3)
C21 N3 C1 S1 6.0(3)
C21 N3 C1 N2 -172.8(2)
